data_4320428
loop_
_publ_author_name
'Bernhard Walfort'
'Angela P. Leedham'
'Christopher A. Russell'
'Dietmar Stalke'

_publ_section_title
;
 Triimidosulfonic Acid and Organometallic Triimidosulfonates: S+N- versus
 SN Bonding
;
_journal_name_full 'Inorganic Chemistry'
_journal_page_first 5668
_journal_page_last 5674
_journal_paper_doi 10.1021/ic0105009
_journal_volume 40
_journal_year 2001
_chemical_formula_sum 'C15 H36 Al N3 S'
_chemical_formula_weight 317.51
_chemical_name_systematic
;
  ?
;
_space_group_IT_number 14
_symmetry_cell_setting monoclinic
_symmetry_space_group_name_Hall '-P 2ybc'
_symmetry_space_group_name_H-M 'P 1 21/c 1'
_atom_sites_solution_hydrogens geom
_atom_sites_solution_primary direct
_atom_sites_solution_secondary difmap
_audit_creation_method SHELXL-97
_cell_angle_alpha 90.00(3)
_cell_angle_beta 92.39(3)
_cell_angle_gamma 90.00(3)
_cell_formula_units_Z 8
_cell_length_a 10.642(2)
_cell_length_b 16.447(3)
_cell_length_c 23.441(5)
_cell_measurement_temperature 173(2)
_cell_volume 4099.3(14)
_computing_cell_refinement 'STOE CELL'
_computing_data_collection 'STOE EXPOSE'
_computing_data_reduction 'STOE INTEGRATE'
_computing_molecular_graphics XP
_computing_publication_material XP
_computing_structure_refinement 'SHELXL-97 (Sheldrick, 1997)'
_computing_structure_solution 'SHELXS-97 (Sheldrick, 1990)'
_diffrn_ambient_temperature 173(2)
_diffrn_measured_fraction_theta_full 0.997
_diffrn_measured_fraction_theta_max 0.997
_diffrn_measurement_device_type 'STOE IPDS'
_diffrn_measurement_method phi-scans
_diffrn_radiation_monochromator graphite
_diffrn_radiation_source 'fine-focus sealed tube'
_diffrn_radiation_type MoK\a
_diffrn_radiation_wavelength 0.71073
_diffrn_reflns_av_R_equivalents 0.0494
_diffrn_reflns_av_sigmaI/netI 0.0516
_diffrn_reflns_limit_h_max 12
_diffrn_reflns_limit_h_min -12
_diffrn_reflns_limit_k_max 19
_diffrn_reflns_limit_k_min 0
_diffrn_reflns_limit_l_max 27
_diffrn_reflns_limit_l_min 0
_diffrn_reflns_number 26478
_diffrn_reflns_theta_full 24.73
_diffrn_reflns_theta_max 24.73
_diffrn_reflns_theta_min 2.41
_exptl_absorpt_coefficient_mu 0.198
_exptl_absorpt_correction_T_max 0.9615
_exptl_absorpt_correction_T_min 0.9250
_exptl_crystal_colour colorless
_exptl_crystal_density_diffrn 1.029
_exptl_crystal_density_method 'not measured'
_exptl_crystal_description block
_exptl_crystal_F_000 1408
_exptl_crystal_size_max 0.40
_exptl_crystal_size_mid 0.30
_exptl_crystal_size_min 0.20
_refine_diff_density_max 0.199
_refine_diff_density_min -0.263
_refine_diff_density_rms 0.041
_refine_ls_extinction_method none
_refine_ls_goodness_of_fit_ref 0.847
_refine_ls_hydrogen_treatment mixed
_refine_ls_matrix_type full
_refine_ls_number_parameters 416
_refine_ls_number_reflns 7001
_refine_ls_number_restraints 30
_refine_ls_restrained_S_all 0.848
_refine_ls_R_factor_all 0.0740
_refine_ls_R_factor_gt 0.0357
_refine_ls_shift/su_max 0.012
_refine_ls_shift/su_mean 0.001
_refine_ls_structure_factor_coef Fsqd
_refine_ls_weighting_details 'calc w=1/[\s^2^(Fo^2^)+(0.0528P)^2^+0.0000P] where P=(Fo^2^+2Fc^2^)/3'
_refine_ls_weighting_scheme calc
_refine_ls_wR_factor_gt 0.0809
_refine_ls_wR_factor_ref 0.0910
_reflns_number_gt 4154
_reflns_number_total 7001
_reflns_threshold_expression >2sigma(I)
_cod_data_source_file ic0105009_3.cif
_cod_data_source_block anf
_cod_depositor_comments
;
The following automatic conversions were performed:

'_symmetry_cell_setting' tag value 'monoclin' was replaced with
'monoclinic' value as specified in the replacement file
'/home/robertas/cod-tools/perl-scripts/inputs/replacement_values.lst'.

Automatic conversion script
Id: cif_fix_values 3143 2015-03-26 13:38:13Z robertas 
;
_cod_original_cell_volume 4099.1(14)
_cod_database_code 4320428

loop_
_symmetry_equiv_pos_as_xyz
'x, y, z'
'-x, y+1/2, -z+1/2'
'-x, -y, -z'
'x, -y-1/2, z-1/2'

loop_
_atom_site_label
_atom_site_type_symbol
_atom_site_fract_x
_atom_site_fract_y
_atom_site_fract_z
_atom_site_U_iso_or_equiv
_atom_site_adp_type
_atom_site_occupancy
_atom_site_symmetry_multiplicity
_atom_site_calc_flag
_atom_site_refinement_flags
_atom_site_disorder_assembly
_atom_site_disorder_group
S1 S 0.41612(5) 0.64477(3) 0.16248(2) 0.02355(13) Uani 1 1 d . . .
C13 C 0.4327(2) 0.67103(15) 0.23613(8) 0.0342(5) Uani 1 1 d . . .
H13A H 0.4085 0.7280 0.2412 0.051 Uiso 1 1 calc R . .
H13B H 0.5204 0.6635 0.2495 0.051 Uiso 1 1 calc R . .
H13C H 0.3783 0.6360 0.2582 0.051 Uiso 1 1 calc R . .
N1 N 0.48577(16) 0.56036(11) 0.15095(7) 0.0299(4) Uani 1 1 d . . .
C1 C 0.4631(2) 0.48101(14) 0.17954(10) 0.0403(6) Uani 1 1 d D . .
C2 C 0.4784(4) 0.41754(17) 0.13418(15) 0.0905(12) Uani 1 1 d D . .
H2A H 0.4090 0.4219 0.1055 0.136 Uiso 1 1 calc R . .
H2B H 0.4776 0.3634 0.1516 0.136 Uiso 1 1 calc R . .
H2C H 0.5585 0.4259 0.1159 0.136 Uiso 1 1 calc R . .
C3 C 0.3350(2) 0.47357(18) 0.20644(13) 0.0595(8) Uani 1 1 d D . .
H3A H 0.3289 0.5140 0.2369 0.089 Uiso 1 1 calc R . .
H3B H 0.3261 0.4189 0.2224 0.089 Uiso 1 1 calc R . .
H3C H 0.2681 0.4830 0.1772 0.089 Uiso 1 1 calc R . .
C4 C 0.5638(3) 0.46967(19) 0.22762(13) 0.0645(9) Uani 1 1 d D . .
H4A H 0.6474 0.4776 0.2124 0.097 Uiso 1 1 calc R . .
H4B H 0.5579 0.4146 0.2433 0.097 Uiso 1 1 calc R . .
H4C H 0.5507 0.5095 0.2579 0.097 Uiso 1 1 calc R . .
N2 N 0.51839(16) 0.69403(11) 0.12797(7) 0.0267(4) Uani 1 1 d . . .
C5 C 0.5333(2) 0.78407(13) 0.12575(9) 0.0346(5) Uani 1 1 d . . .
C6 C 0.5912(3) 0.80094(17) 0.06822(11) 0.0571(8) Uani 1 1 d . . .
H6A H 0.6717 0.7723 0.0665 0.086 Uiso 1 1 calc R . .
H6B H 0.6049 0.8595 0.0640 0.086 Uiso 1 1 calc R . .
H6C H 0.5339 0.7817 0.0373 0.086 Uiso 1 1 calc R . .
C7 C 0.6264(2) 0.81150(16) 0.17349(11) 0.0472(6) Uani 1 1 d . . .
H7A H 0.5906 0.8009 0.2106 0.071 Uiso 1 1 calc R . .
H7B H 0.6428 0.8698 0.1696 0.071 Uiso 1 1 calc R . .
H7C H 0.7053 0.7813 0.1708 0.071 Uiso 1 1 calc R . .
C8 C 0.4115(3) 0.83138(15) 0.12934(12) 0.0473(6) Uani 1 1 d . . .
H8A H 0.3554 0.8177 0.0965 0.071 Uiso 1 1 calc R . .
H8B H 0.4296 0.8898 0.1291 0.071 Uiso 1 1 calc R . .
H8C H 0.3708 0.8171 0.1647 0.071 Uiso 1 1 calc R . .
N3 N 0.27691(16) 0.65665(11) 0.15196(7) 0.0271(4) Uani 1 1 d . . .
C9 C 0.2031(2) 0.64660(14) 0.09670(9) 0.0359(5) Uani 1 1 d . . .
C10 C 0.2815(3) 0.65159(19) 0.04333(10) 0.0552(7) Uani 1 1 d . . .
H10A H 0.3234 0.7046 0.0422 0.083 Uiso 1 1 calc R . .
H10B H 0.2264 0.6450 0.0091 0.083 Uiso 1 1 calc R . .
H10C H 0.3450 0.6084 0.0446 0.083 Uiso 1 1 calc R . .
C11 C 0.1348(3) 0.56527(16) 0.09682(11) 0.0505(7) Uani 1 1 d . . .
H11A H 0.1959 0.5211 0.0938 0.076 Uiso 1 1 calc R . .
H11B H 0.0739 0.5629 0.0643 0.076 Uiso 1 1 calc R . .
H11C H 0.0906 0.5595 0.1324 0.076 Uiso 1 1 calc R . .
C12 C 0.1058(3) 0.71443(18) 0.09625(13) 0.0591(8) Uani 1 1 d . . .
H12A H 0.0567 0.7106 0.1306 0.089 Uiso 1 1 calc R . .
H12B H 0.0495 0.7091 0.0623 0.089 Uiso 1 1 calc R . .
H12C H 0.1485 0.7672 0.0956 0.089 Uiso 1 1 calc R . .
Al1 Al 0.62698(6) 0.60479(4) 0.11355(3) 0.03342(17) Uani 1 1 d . . .
C14 C 0.6472(3) 0.5752(2) 0.03364(12) 0.0648(9) Uani 1 1 d . . .
H14A H 0.5660 0.5798 0.0126 0.097 Uiso 1 1 calc R . .
H14B H 0.6777 0.5191 0.0315 0.097 Uiso 1 1 calc R . .
H14C H 0.7080 0.6119 0.0168 0.097 Uiso 1 1 calc R . .
C15 C 0.7835(2) 0.6061(2) 0.16106(13) 0.0584(8) Uani 1 1 d . . .
H15A H 0.8409 0.6470 0.1463 0.088 Uiso 1 1 calc R . .
H15B H 0.8233 0.5524 0.1601 0.088 Uiso 1 1 calc R . .
H15C H 0.7645 0.6197 0.2005 0.088 Uiso 1 1 calc R . .
S2 S 0.09102(5) 0.63230(3) 0.33619(2) 0.02483(13) Uani 1 1 d . A .
C28 C 0.0726(2) 0.61166(16) 0.26184(9) 0.0369(6) Uani 1 1 d . . .
H28A H 0.1303 0.6460 0.2410 0.055 Uiso 1 1 calc R . .
H28B H -0.0142 0.6233 0.2487 0.055 Uiso 1 1 calc R . .
H28C H 0.0915 0.5543 0.2548 0.055 Uiso 1 1 calc R . .
N4 N -0.01276(16) 0.58158(11) 0.36923(7) 0.0271(4) Uani 1 1 d . A .
C16 C -0.0332(2) 0.49207(14) 0.36714(9) 0.0350(5) Uani 1 1 d . . .
C17 C 0.0869(3) 0.44274(16) 0.36332(13) 0.0552(7) Uani 1 1 d . . .
H17A H 0.1286 0.4570 0.3282 0.083 Uiso 1 1 calc R . .
H17B H 0.0664 0.3846 0.3629 0.083 Uiso 1 1 calc R . .
H17C H 0.1432 0.4548 0.3964 0.083 Uiso 1 1 calc R . .
C18 C -0.1256(2) 0.46996(16) 0.31771(10) 0.0467(6) Uani 1 1 d . . .
H18A H -0.2027 0.5020 0.3206 0.070 Uiso 1 1 calc R . .
H18B H -0.1460 0.4119 0.3196 0.070 Uiso 1 1 calc R . .
H18C H -0.0872 0.4818 0.2813 0.070 Uiso 1 1 calc R . .
C19 C -0.0963(3) 0.47204(17) 0.42288(11) 0.0566(8) Uani 1 1 d . . .
H19A H -0.0392 0.4858 0.4553 0.085 Uiso 1 1 calc R . .
H19B H -0.1162 0.4139 0.4239 0.085 Uiso 1 1 calc R . .
H19C H -0.1740 0.5036 0.4251 0.085 Uiso 1 1 calc R . .
N5 N 0.02466(17) 0.71640(11) 0.35122(7) 0.0316(4) Uani 1 1 d . A .
C20 C 0.0526(2) 0.79869(16) 0.32944(13) 0.0517(7) Uani 1 1 d D . .
C21 C -0.0565(9) 0.8348(8) 0.2986(6) 0.083(3) Uani 0.65(2) 1 d PDU A 1
H21A H -0.1306 0.8303 0.3219 0.124 Uiso 0.65(2) 1 calc PR A 1
H21B H -0.0722 0.8060 0.2624 0.124 Uiso 0.65(2) 1 calc PR A 1
H21C H -0.0396 0.8923 0.2909 0.124 Uiso 0.65(2) 1 calc PR A 1
C22 C 0.1712(10) 0.8000(9) 0.2937(4) 0.044(2) Uani 0.65(2) 1 d PDU A 1
H22A H 0.1942 0.8565 0.2856 0.066 Uiso 0.65(2) 1 calc PR A 1
H22B H 0.1540 0.7711 0.2576 0.066 Uiso 0.65(2) 1 calc PR A 1
H22C H 0.2408 0.7734 0.3151 0.066 Uiso 0.65(2) 1 calc PR A 1
C23 C 0.0820(11) 0.8519(5) 0.3852(4) 0.067(2) Uani 0.65(2) 1 d PDU A 1
H23A H 0.0932 0.9089 0.3744 0.101 Uiso 0.65(2) 1 calc PR A 1
H23B H 0.1590 0.8320 0.4049 0.101 Uiso 0.65(2) 1 calc PR A 1
H23C H 0.0117 0.8476 0.4108 0.101 Uiso 0.65(2) 1 calc PR A 1
C21' C -0.0560(15) 0.8061(10) 0.2749(8) 0.055(4) Uani 0.35(2) 1 d PDU A 2
H21D H -0.1404 0.8019 0.2898 0.082 Uiso 0.35(2) 1 calc PR A 2
H21E H -0.0434 0.7620 0.2476 0.082 Uiso 0.35(2) 1 calc PR A 2
H21F H -0.0471 0.8586 0.2558 0.082 Uiso 0.35(2) 1 calc PR A 2
C22' C 0.176(2) 0.815(2) 0.3009(11) 0.069(6) Uani 0.35(2) 1 d PDU A 2
H22D H 0.1783 0.8720 0.2888 0.103 Uiso 0.35(2) 1 calc PR A 2
H22E H 0.1817 0.7795 0.2676 0.103 Uiso 0.35(2) 1 calc PR A 2
H22F H 0.2461 0.8041 0.3280 0.103 Uiso 0.35(2) 1 calc PR A 2
C23' C 0.020(2) 0.8574(10) 0.3693(8) 0.087(5) Uani 0.35(2) 1 d PDU A 2
H23D H 0.0229 0.9114 0.3517 0.131 Uiso 0.35(2) 1 calc PR A 2
H23E H 0.0798 0.8554 0.4022 0.131 Uiso 0.35(2) 1 calc PR A 2
H23F H -0.0650 0.8467 0.3818 0.131 Uiso 0.35(2) 1 calc PR A 2
N6 N 0.23051(16) 0.61758(11) 0.34575(7) 0.0276(4) Uani 1 1 d . . .
C24 C 0.3060(2) 0.62368(14) 0.40061(9) 0.0307(5) Uani 1 1 d . . .
C25 C 0.3809(2) 0.70252(16) 0.40111(10) 0.0439(6) Uani 1 1 d . . .
H25A H 0.4236 0.7080 0.3651 0.066 Uiso 1 1 calc R . .
H25B H 0.4436 0.7017 0.4330 0.066 Uiso 1 1 calc R . .
H25C H 0.3239 0.7486 0.4056 0.066 Uiso 1 1 calc R . .
C26 C 0.3985(3) 0.55300(17) 0.39947(12) 0.0520(7) Uani 1 1 d . . .
H26A H 0.3522 0.5015 0.3996 0.078 Uiso 1 1 calc R . .
H26B H 0.4560 0.5557 0.4332 0.078 Uiso 1 1 calc R . .
H26C H 0.4469 0.5564 0.3649 0.078 Uiso 1 1 calc R . .
C27 C 0.2291(2) 0.61971(19) 0.45423(10) 0.0527(7) Uani 1 1 d . . .
H27A H 0.1694 0.6651 0.4541 0.079 Uiso 1 1 calc R . .
H27B H 0.2857 0.6233 0.4882 0.079 Uiso 1 1 calc R . .
H27C H 0.1829 0.5682 0.4548 0.079 Uiso 1 1 calc R . .
Al2 Al -0.11717(6) 0.67103(5) 0.38744(3) 0.03515(18) Uani 1 1 d . . .
C29 C -0.2759(2) 0.67581(19) 0.34113(13) 0.0575(8) Uani 1 1 d . A .
H29A H -0.2589 0.6656 0.3010 0.086 Uiso 1 1 calc R . .
H29B H -0.3138 0.7298 0.3449 0.086 Uiso 1 1 calc R . .
H29C H -0.3340 0.6344 0.3545 0.086 Uiso 1 1 calc R . .
C30 C -0.1314(3) 0.6947(2) 0.46888(12) 0.0669(9) Uani 1 1 d . A .
H30A H -0.1958 0.6596 0.4846 0.100 Uiso 1 1 calc R . .
H30B H -0.1551 0.7518 0.4737 0.100 Uiso 1 1 calc R . .
H30C H -0.0504 0.6846 0.4890 0.100 Uiso 1 1 calc R . .

loop_
_atom_site_aniso_label
_atom_site_aniso_U_11
_atom_site_aniso_U_22
_atom_site_aniso_U_33
_atom_site_aniso_U_23
_atom_site_aniso_U_13
_atom_site_aniso_U_12
S1 0.0208(3) 0.0284(3) 0.0216(3) 0.0010(2) 0.0020(2) -0.0012(2)
C13 0.0267(12) 0.0523(15) 0.0238(11) -0.0015(10) 0.0037(9) -0.0035(11)
N1 0.0269(10) 0.0260(10) 0.0369(10) 0.0037(8) 0.0016(8) 0.0023(8)
C1 0.0394(14) 0.0281(13) 0.0534(15) 0.0116(11) 0.0001(11) 0.0025(11)
C2 0.156(4) 0.0262(16) 0.091(2) -0.0041(15) 0.023(2) -0.005(2)
C3 0.0393(15) 0.0512(18) 0.088(2) 0.0394(15) -0.0002(14) -0.0058(13)
C4 0.0432(16) 0.068(2) 0.082(2) 0.0409(17) -0.0071(15) 0.0062(15)
N2 0.0280(9) 0.0274(10) 0.0254(9) -0.0014(7) 0.0080(7) -0.0066(8)
C5 0.0406(13) 0.0285(13) 0.0353(12) -0.0020(10) 0.0082(10) -0.0103(10)
C6 0.084(2) 0.0417(16) 0.0471(15) 0.0032(12) 0.0233(14) -0.0213(15)
C7 0.0460(15) 0.0404(15) 0.0554(15) -0.0130(12) 0.0057(12) -0.0169(12)
C8 0.0537(17) 0.0268(14) 0.0615(16) 0.0022(11) 0.0037(13) -0.0012(12)
N3 0.0212(9) 0.0315(10) 0.0286(9) 0.0023(8) 0.0011(7) 0.0004(8)
C9 0.0299(12) 0.0422(14) 0.0346(12) 0.0058(10) -0.0101(10) -0.0015(11)
C10 0.0577(18) 0.080(2) 0.0266(13) 0.0046(12) -0.0088(12) -0.0123(15)
C11 0.0472(16) 0.0488(16) 0.0537(16) 0.0053(12) -0.0186(13) -0.0138(13)
C12 0.0422(16) 0.0555(18) 0.078(2) 0.0170(15) -0.0209(14) 0.0089(14)
Al1 0.0264(4) 0.0378(4) 0.0368(4) -0.0073(3) 0.0094(3) -0.0013(3)
C14 0.065(2) 0.071(2) 0.0601(18) -0.0281(15) 0.0265(15) -0.0101(16)
C15 0.0312(14) 0.073(2) 0.0716(19) -0.0025(16) 0.0060(13) 0.0018(14)
S2 0.0207(3) 0.0324(3) 0.0216(3) 0.0020(2) 0.0032(2) -0.0016(2)
C28 0.0266(12) 0.0599(16) 0.0245(11) 0.0013(10) 0.0027(9) -0.0027(11)
N4 0.0250(9) 0.0314(10) 0.0254(9) -0.0010(7) 0.0061(7) -0.0068(8)
C16 0.0368(13) 0.0334(13) 0.0351(12) -0.0020(10) 0.0039(10) -0.0122(10)
C17 0.0547(17) 0.0303(15) 0.080(2) -0.0003(13) -0.0010(15) -0.0034(13)
C18 0.0459(15) 0.0492(16) 0.0449(14) -0.0150(12) -0.0016(12) -0.0175(13)
C19 0.080(2) 0.0497(17) 0.0413(14) 0.0020(12) 0.0139(14) -0.0333(15)
N5 0.0274(10) 0.0283(10) 0.0392(10) 0.0037(8) 0.0038(8) 0.0025(8)
C20 0.0400(15) 0.0331(15) 0.082(2) 0.0202(14) 0.0081(14) 0.0071(12)
C21 0.050(3) 0.069(7) 0.129(9) 0.050(6) -0.001(5) 0.011(4)
C22 0.043(4) 0.035(5) 0.055(3) 0.022(3) 0.004(3) -0.011(3)
C23 0.083(6) 0.029(3) 0.092(5) -0.015(3) 0.023(4) -0.006(3)
C21' 0.032(5) 0.041(8) 0.091(10) 0.040(6) -0.002(6) 0.005(5)
C22' 0.038(8) 0.042(10) 0.125(13) 0.024(8) 0.003(8) -0.004(6)
C23' 0.098(11) 0.043(6) 0.118(10) 0.006(6) -0.023(9) -0.010(8)
N6 0.0201(9) 0.0367(10) 0.0260(9) 0.0027(8) 0.0013(7) 0.0009(8)
C24 0.0237(11) 0.0419(13) 0.0262(11) 0.0031(9) -0.0031(9) -0.0018(10)
C25 0.0413(14) 0.0483(16) 0.0412(14) -0.0023(11) -0.0079(11) -0.0082(12)
C26 0.0458(16) 0.0480(17) 0.0606(17) 0.0049(13) -0.0164(13) 0.0099(13)
C27 0.0425(15) 0.090(2) 0.0253(12) 0.0056(12) -0.0025(11) -0.0157(14)
Al2 0.0252(4) 0.0450(5) 0.0359(4) -0.0068(3) 0.0098(3) -0.0009(3)
C29 0.0284(14) 0.073(2) 0.0712(19) -0.0024(15) 0.0043(13) 0.0030(14)
C30 0.0629(19) 0.089(2) 0.0500(16) -0.0248(16) 0.0223(14) -0.0027(18)

loop_
_atom_type_symbol
_atom_type_description
_atom_type_scat_dispersion_real
_atom_type_scat_dispersion_imag
_atom_type_scat_source
S S 0.1246 0.1234 'International Tables Vol C Tables 4.2.6.8 and 6.1.1.4'
C C 0.0033 0.0016 'International Tables Vol C Tables 4.2.6.8 and 6.1.1.4'
N N 0.0061 0.0033 'International Tables Vol C Tables 4.2.6.8 and 6.1.1.4'
Al Al 0.0645 0.0514 'International Tables Vol C Tables 4.2.6.8 and 6.1.1.4'
H H 0.0000 0.0000 'International Tables Vol C Tables 4.2.6.8 and 6.1.1.4'

loop_
_geom_angle_atom_site_label_1
_geom_angle_atom_site_label_2
_geom_angle_atom_site_label_3
_geom_angle
_geom_angle_site_symmetry_1
_geom_angle_site_symmetry_3
_geom_angle_publ_flag
N3 S1 N1 122.98(10) . . ?
N3 S1 N2 122.44(10) . . ?
N1 S1 N2 91.39(9) . . ?
N3 S1 C13 100.63(10) . . ?
N1 S1 C13 110.23(11) . . ?
N2 S1 C13 108.94(10) . . ?
N3 S1 Al1 143.97(7) . . ?
N1 S1 Al1 45.95(7) . . ?
N2 S1 Al1 45.62(7) . . ?
C13 S1 Al1 115.39(8) . . ?
C1 N1 S1 126.72(15) . . ?
C1 N1 Al1 133.16(15) . . ?
S1 N1 Al1 97.12(9) . . ?
N1 C1 C2 105.4(2) . . ?
N1 C1 C3 114.8(2) . . ?
C2 C1 C3 111.1(3) . . ?
N1 C1 C4 108.4(2) . . ?
C2 C1 C4 110.0(3) . . ?
C3 C1 C4 107.1(2) . . ?
C5 N2 S1 126.54(14) . . ?
C5 N2 Al1 133.81(14) . . ?
S1 N2 Al1 97.45(9) . . ?
N2 C5 C8 114.52(19) . . ?
N2 C5 C7 109.51(19) . . ?
C8 C5 C7 109.7(2) . . ?
N2 C5 C6 104.95(18) . . ?
C8 C5 C6 109.4(2) . . ?
C7 C5 C6 108.6(2) . . ?
C9 N3 S1 127.26(15) . . ?
N3 C9 C12 104.9(2) . . ?
N3 C9 C11 109.20(18) . . ?
C12 C9 C11 108.6(2) . . ?
N3 C9 C10 114.60(19) . . ?
C12 C9 C10 110.4(2) . . ?
C11 C9 C10 108.9(2) . . ?
N2 Al1 N1 73.72(8) . . ?
N2 Al1 C14 116.91(12) . . ?
N1 Al1 C14 117.58(11) . . ?
N2 Al1 C15 113.37(11) . . ?
N1 Al1 C15 114.06(11) . . ?
C14 Al1 C15 114.91(13) . . ?
N2 Al1 S1 36.93(5) . . ?
N1 Al1 S1 36.93(6) . . ?
C14 Al1 S1 127.31(10) . . ?
C15 Al1 S1 117.78(9) . . ?
N6 S2 N5 123.08(10) . . ?
N6 S2 N4 122.38(10) . . ?
N5 S2 N4 91.38(9) . . ?
N6 S2 C28 100.49(10) . . ?
N5 S2 C28 110.45(11) . . ?
N4 S2 C28 108.86(10) . . ?
N6 S2 Al2 143.93(7) . . ?
N5 S2 Al2 45.96(7) . . ?
N4 S2 Al2 45.60(7) . . ?
C28 S2 Al2 115.56(8) . . ?
C16 N4 S2 126.83(14) . . ?
C16 N4 Al2 133.31(14) . . ?
S2 N4 Al2 97.25(9) . . ?
N4 C16 C17 114.04(19) . . ?
N4 C16 C19 104.70(18) . . ?
C17 C16 C19 109.6(2) . . ?
N4 C16 C18 110.36(19) . . ?
C17 C16 C18 110.1(2) . . ?
C19 C16 C18 107.7(2) . . ?
C20 N5 S2 128.14(16) . . ?
C20 N5 Al2 133.05(16) . . ?
S2 N5 Al2 97.13(10) . . ?
C23' C20 C21 80.6(7) . . ?
C23' C20 N5 110.1(7) . . ?
C21 C20 N5 111.9(5) . . ?
C23' C20 C22' 114.4(12) . . ?
C21 C20 C22' 113.0(12) . . ?
N5 C20 C22' 120.2(12) . . ?
C23' C20 C22 125.7(10) . . ?
C21 C20 C22 112.0(6) . . ?
N5 C20 C22 112.4(6) . . ?
C22' C20 C22 11.3(16) . . ?
C23' C20 C23 28.0(7) . . ?
C21 C20 C23 107.8(5) . . ?
N5 C20 C23 104.7(3) . . ?
C22' C20 C23 97.0(11) . . ?
C22 C20 C23 107.5(6) . . ?
C23' C20 C21' 106.0(8) . . ?
C21 C20 C21' 25.5(6) . . ?
N5 C20 C21' 100.7(6) . . ?
C22' C20 C21' 103.2(11) . . ?
C22 C20 C21' 97.9(8) . . ?
C23 C20 C21' 133.2(5) . . ?
C24 N6 S2 127.40(15) . . ?
N6 C24 C25 109.10(18) . . ?
N6 C24 C26 104.99(18) . . ?
C25 C24 C26 108.1(2) . . ?
N6 C24 C27 114.76(18) . . ?
C25 C24 C27 109.2(2) . . ?
C26 C24 C27 110.5(2) . . ?
N4 Al2 N5 73.93(8) . . ?
N4 Al2 C30 116.21(12) . . ?
N5 Al2 C30 116.67(12) . . ?
N4 Al2 C29 113.72(11) . . ?
N5 Al2 C29 114.45(11) . . ?
C30 Al2 C29 115.41(13) . . ?
N4 Al2 S2 37.15(5) . . ?
N5 Al2 S2 36.91(6) . . ?
C30 Al2 S2 126.23(10) . . ?
C29 Al2 S2 118.36(9) . . ?

loop_
_geom_bond_atom_site_label_1
_geom_bond_atom_site_label_2
_geom_bond_distance
_geom_bond_site_symmetry_2
_geom_bond_publ_flag
S1 N3 1.5044(18) . ?
S1 N1 1.6018(19) . ?
S1 N2 1.6028(18) . ?
S1 C13 1.781(2) . ?
S1 Al1 2.6453(11) . ?
N1 C1 1.491(3) . ?
N1 Al1 1.9159(19) . ?
C1 C2 1.504(4) . ?
C1 C3 1.530(3) . ?
C1 C4 1.534(4) . ?
N2 C5 1.490(3) . ?
N2 Al1 1.907(2) . ?
C5 C8 1.517(4) . ?
C5 C7 1.531(3) . ?
C5 C6 1.531(3) . ?
N3 C9 1.496(3) . ?
C9 C12 1.522(4) . ?
C9 C11 1.522(3) . ?
C9 C10 1.535(3) . ?
Al1 C14 1.956(3) . ?
Al1 C15 1.965(3) . ?
S2 N6 1.5115(18) . ?
S2 N5 1.5991(19) . ?
S2 N4 1.6083(18) . ?
S2 C28 1.778(2) . ?
S2 Al2 2.6419(11) . ?
N4 C16 1.489(3) . ?
N4 Al2 1.903(2) . ?
C16 C17 1.520(4) . ?
C16 C19 1.530(3) . ?
C16 C18 1.532(3) . ?
N5 C20 1.481(3) . ?
N5 Al2 1.914(2) . ?
C20 C23' 1.396(16) . ?
C20 C21 1.468(9) . ?
C20 C22' 1.52(2) . ?
C20 C22 1.545(9) . ?
C20 C23 1.594(9) . ?
C20 C21' 1.691(15) . ?
N6 C24 1.491(3) . ?
C24 C25 1.522(3) . ?
C24 C26 1.525(3) . ?
C24 C27 1.529(3) . ?
Al2 C30 1.960(3) . ?
Al2 C29 1.971(3) . ?
